data_4305409
loop_
_publ_author_name
'Felipe G\'andara'
'Manuela E. Medina'
'Natalia Snejko'
'Berta G\'omez-Lor'
'Marta Iglesias'
'Enrique Guti\'errez-Puebla'
'M. Angeles Monge'

_publ_contact_author_address
;Instituto de Ciencia de Materiales
        CSIC
        Campus de Cantoblanco
        28049 MADRID
        Spain
;
_publ_contact_author_email amonge@icmm.csic.es
_publ_contact_author_fax '34 1 372-0623'
_publ_contact_author_name 'M. Angeles Monge Bravo'
_publ_contact_author_phone '34 1 334-9024'
_publ_section_title
;
Two-Dimensional Hybrid Germanium Zeotype Formed by Selective Coordination
of the trans-1,2-Diaminocyclohexane Isomer to the Ge Atom: Heterogeneous
Acid-Base Bifunctional Catalyst
;
_journal_name_full 'Inorganic Chemistry'
_journal_page_first 6791
_journal_page_last 6795
_journal_paper_doi 10.1021/ic8004097
_journal_volume 47
_journal_year 2008
_chemical_formula_moiety 'C2 H12 Ge N2 O4'
_chemical_formula_sum 'C2 H12 Ge N2 O4'
_chemical_formula_weight 200.73
_chemical_name_systematic
; 
 ? 
;
_space_group_IT_number 15
_symmetry_cell_setting monoclinic
_symmetry_space_group_name_Hall '-C 2yc'
_symmetry_space_group_name_H-M 'C 1 2/c 1'
_atom_sites_solution_hydrogens geom
_atom_sites_solution_primary direct
_atom_sites_solution_secondary difmap
_audit_creation_method SHELXL-97
_cell_angle_alpha 90.00
_cell_angle_beta 109.012(3)
_cell_angle_gamma 90.00
_cell_formula_units_Z 4
_cell_length_a 8.9151(11)
_cell_length_b 7.2710(9)
_cell_length_c 9.6826(12)
_cell_measurement_temperature 273(2)
_cell_volume 593.40(13)
_computing_cell_refinement 'Bruker SMART'
_computing_data_collection 'Bruker SMART'
_computing_data_reduction 'Bruker SAINT'
_computing_molecular_graphics 'Bruker SHELXTL'
_computing_publication_material 'Bruker SHELXTL'
_computing_structure_refinement 'SHELXL-97 (Sheldrick, 1997)'
_computing_structure_solution 'SHELXS-97 (Sheldrick, 1990)'
_diffrn_ambient_temperature 273(2)
_diffrn_measured_fraction_theta_full 0.833
_diffrn_measured_fraction_theta_max 0.833
_diffrn_measurement_device_type 'CCD area detector'
_diffrn_measurement_method 'phi and omega scans'
_diffrn_radiation_monochromator graphite
_diffrn_radiation_source 'fine-focus sealed tube'
_diffrn_radiation_type MoK\a
_diffrn_radiation_wavelength 0.71073
_diffrn_reflns_av_R_equivalents 0.0265
_diffrn_reflns_av_sigmaI/netI 0.0373
_diffrn_reflns_limit_h_max 5
_diffrn_reflns_limit_h_min -10
_diffrn_reflns_limit_k_max 8
_diffrn_reflns_limit_k_min -7
_diffrn_reflns_limit_l_max 5
_diffrn_reflns_limit_l_min -11
_diffrn_reflns_number 930
_diffrn_reflns_theta_full 25.68
_diffrn_reflns_theta_max 25.68
_diffrn_reflns_theta_min 3.70
_exptl_absorpt_coefficient_mu 5.109
_exptl_absorpt_correction_T_max 0.4953
_exptl_absorpt_correction_T_min 0.4953
_exptl_absorpt_correction_type multi-scan
_exptl_absorpt_process_details SADABS
_exptl_crystal_colour colorless
_exptl_crystal_density_diffrn 2.247
_exptl_crystal_density_method 'not measured'
_exptl_crystal_description monoclinic
_exptl_crystal_F_000 408
_exptl_crystal_size_max 0.16
_exptl_crystal_size_mid 0.16
_exptl_crystal_size_min 0.16
_refine_diff_density_max 0.675
_refine_diff_density_min -0.806
_refine_diff_density_rms 0.171
_refine_ls_extinction_method none
_refine_ls_goodness_of_fit_ref 1.294
_refine_ls_hydrogen_treatment constr
_refine_ls_matrix_type full
_refine_ls_number_parameters 39
_refine_ls_number_reflns 464
_refine_ls_number_restraints 0
_refine_ls_restrained_S_all 1.294
_refine_ls_R_factor_all 0.0453
_refine_ls_R_factor_gt 0.0451
_refine_ls_shift/su_max 0.000
_refine_ls_shift/su_mean 0.000
_refine_ls_structure_factor_coef Fsqd
_refine_ls_weighting_details 'calc w=1/[\s^2^(Fo^2^)+(0.0485P)^2^+5.7854P] where P=(Fo^2^+2Fc^2^)/3'
_refine_ls_weighting_scheme calc
_refine_ls_wR_factor_gt 0.1217
_refine_ls_wR_factor_ref 0.1219
_reflns_number_gt 462
_reflns_number_total 464
_reflns_threshold_expression >2sigma(I)
_cod_data_source_file ic8004097-file001_3.cif
_cod_data_source_block complex1
_cod_depositor_comments
;
The following automatic conversions were performed:
'_symmetry_cell_setting' value 'Monoclinic' changed to 'monoclinic'
according to '/home/saulius/struct/CIF-dictionaries/cif_core.dic'
dictionary named 'cif_core.dic' version 2.4.1 from 2010-06-29.

Automatic conversion script
Id: cif_fix_enum 1527 2010-12-29 10:47:43Z saulius 
;
_cod_database_code 4305409

loop_
_symmetry_equiv_pos_as_xyz
'x, y, z'
'-x, y, -z+1/2'
'x+1/2, y+1/2, z'
'-x+1/2, y+1/2, -z+1/2'
'-x, -y, -z'
'x, -y, z-1/2'
'-x+1/2, -y+1/2, -z'
'x+1/2, -y+1/2, z-1/2'

loop_
_atom_site_label
_atom_site_type_symbol
_atom_site_fract_x
_atom_site_fract_y
_atom_site_fract_z
_atom_site_U_iso_or_equiv
_atom_site_adp_type
_atom_site_occupancy
_atom_site_symmetry_multiplicity
_atom_site_calc_flag
_atom_site_refinement_flags
_atom_site_disorder_assembly
_atom_site_disorder_group
Ge1 Ge 0.0000 0.51636(11) 0.2500 0.0154(4) Uani 1 2 d S . .
O1 O 0.0887(5) 0.6857(5) 0.1685(4) 0.0147(9) Uiso 1 1 d . . .
H1 H 0.1570 0.6374 0.1408 0.022 Uiso 1 1 calc R . .
O2 O 0.1712(5) 0.5143(5) 0.4104(4) 0.0121(10) Uani 1 1 d . . .
H2 H 0.2508 0.4980 0.3872 0.018 Uiso 1 1 calc R . .
N1 N 0.0906(7) 0.3126(8) 0.1636(6) 0.0249(14) Uani 1 1 d . . .
H1A H 0.1953 0.3028 0.2112 0.030 Uiso 1 1 d R . .
H1B H 0.0768 0.3372 0.0692 0.030 Uiso 1 1 d R . .
C1 C 0.0103(8) 0.1379(9) 0.1758(7) 0.0264(19) Uani 1 1 d . . .
H2C H 0.0741 0.0337 0.1663 0.032 Uiso 1 1 calc R . .
H2D H -0.0921 0.1302 0.0997 0.032 Uiso 1 1 calc R . .

loop_
_atom_site_aniso_label
_atom_site_aniso_U_11
_atom_site_aniso_U_22
_atom_site_aniso_U_33
_atom_site_aniso_U_23
_atom_site_aniso_U_13
_atom_site_aniso_U_12
Ge1 0.0158(6) 0.0160(5) 0.0144(6) 0.000 0.0048(4) 0.000
O2 0.004(2) 0.026(2) 0.0075(19) -0.0005(15) 0.0037(18) -0.0008(16)
N1 0.029(3) 0.028(3) 0.019(3) 0.003(2) 0.010(3) 0.003(2)
C1 0.026(4) 0.021(3) 0.032(4) -0.007(3) 0.008(4) 0.004(3)

loop_
_atom_type_symbol
_atom_type_description
_atom_type_scat_dispersion_real
_atom_type_scat_dispersion_imag
_atom_type_scat_source
C C 0.0033 0.0016 'International Tables Vol C Tables 4.2.6.8 and 6.1.1.4'
H H 0.0000 0.0000 'International Tables Vol C Tables 4.2.6.8 and 6.1.1.4'
N N 0.0061 0.0033 'International Tables Vol C Tables 4.2.6.8 and 6.1.1.4'
Ge Ge 0.1547 1.8001 'International Tables Vol C Tables 4.2.6.8 and 6.1.1.4'
O O 0.0106 0.0060 'International Tables Vol C Tables 4.2.6.8 and 6.1.1.4'

loop_
_geom_angle_atom_site_label_1
_geom_angle_atom_site_label_2
_geom_angle_atom_site_label_3
_geom_angle
_geom_angle_site_symmetry_1
_geom_angle_site_symmetry_3
_geom_angle_publ_flag
O1 Ge1 O1 92.5(3) 2 . ?
O1 Ge1 O2 90.82(19) 2 2 ?
O1 Ge1 O2 89.84(18) . 2 ?
O1 Ge1 O2 89.84(18) 2 . ?
O1 Ge1 O2 90.82(19) . . ?
O2 Ge1 O2 179.0(3) 2 . ?
O1 Ge1 N1 175.8(2) 2 . ?
O1 Ge1 N1 91.6(2) . . ?
O2 Ge1 N1 88.7(2) 2 . ?
O2 Ge1 N1 90.6(2) . . ?
O1 Ge1 N1 91.6(2) 2 2 ?
O1 Ge1 N1 175.8(2) . 2 ?
O2 Ge1 N1 90.6(2) 2 2 ?
O2 Ge1 N1 88.7(2) . 2 ?
N1 Ge1 N1 84.2(4) . 2 ?
Ge1 O1 H1 109.5 . . ?
Ge1 O2 H2 109.5 . . ?
C1 N1 Ge1 109.3(5) . . ?
C1 N1 H1A 109.8 . . ?
Ge1 N1 H1A 109.8 . . ?
C1 N1 H1B 110.0 . . ?
Ge1 N1 H1B 109.8 . . ?
H1A N1 H1B 108.2 . . ?
N1 C1 C1 106.7(4) . 2 ?
N1 C1 H2C 110.4 . . ?
C1 C1 H2C 110.4 2 . ?
N1 C1 H2D 110.4 . . ?
C1 C1 H2D 110.4 2 . ?
H2C C1 H2D 108.6 . . ?

loop_
_geom_bond_atom_site_label_1
_geom_bond_atom_site_label_2
_geom_bond_distance
_geom_bond_site_symmetry_2
_geom_bond_publ_flag
Ge1 O1 1.780(4) 2 ?
Ge1 O1 1.780(4) . ?
Ge1 O2 1.788(4) 2 ?
Ge1 O2 1.788(4) . ?
Ge1 N1 1.997(6) . ?
Ge1 N1 1.997(6) 2 ?
O1 H1 0.8200 . ?
O2 H2 0.8200 . ?
N1 C1 1.482(9) . ?
N1 H1A 0.8995 . ?
N1 H1B 0.8997 . ?
C1 C1 1.507(15) 2 ?
C1 H2C 0.9700 . ?
C1 H2D 0.9700 . ?
